data_7702036
loop_
_publ_author_name
'Heindl, Claudia'
'Peresypkina, Eugenia V.'
'Virovets, Alexander V.'
'Komarov, Vladislav Yu'
'Scheer, Manfred'

_publ_section_title
;
 1,2,4-Triphospholyl anions - versatile building blocks for the formation
 of 1D, 2D and 3D assemblies.
;
_journal_issue 22
_journal_name_full 'Dalton transactions (Cambridge, England : 2003)'
_journal_page_first 10245
_journal_page_last 10252
_journal_paper_doi 10.1039/c5dt01230a
_journal_volume 44
_journal_year 2015
_chemical_formula_moiety '(C30 H37 Cu7 I6 N5 P3), 0.5(C6 H14), 0.4(C4 H10 O), 0.5(C H3 C N)'
_chemical_formula_structural '[(P3 C2 tBu) Cu6 I7 (C H3 C N)5]*0.5(C6 H14)*0.4(C4 H10 O)*0.5(C H3 C N)'
_chemical_formula_sum 'C35.6 H49.5 Cu7 I6 N5.5 O0.4 P3'
_chemical_formula_weight 1860.00
_space_group_IT_number 2
_space_group_name_Hall '-P 1'
_space_group_name_H-M_alt 'P -1'
_symmetry_cell_setting triclinic
_symmetry_space_group_name_H-M 'P -1'
_atom_sites_solution_hydrogens geom
_atom_sites_solution_primary difmap
_atom_sites_solution_secondary difmap
_audit_creation_method SHELXL-97
_audit_update_record
;
2015-03-24 deposited with the CCDC.
2015-04-24 downloaded from the CCDC.
;
_cell_angle_alpha 79.096(5)
_cell_angle_beta 89.381(5)
_cell_angle_gamma 64.029(7)
_cell_formula_units_Z 2
_cell_length_a 11.9259(10)
_cell_length_b 12.3005(7)
_cell_length_c 20.8887(11)
_cell_measurement_reflns_used 7873
_cell_measurement_temperature 123.1(4)
_cell_measurement_theta_max 73.8200
_cell_measurement_theta_min 4.0440
_cell_volume 2696.1(4)
_computing_cell_refinement
;
CrysAlisPro, Agilent Technologies,
Version 1.171.37.34 (release 22-05-2014 CrysAlis171 .NET)
(compiled May 22 2014,16:03:01)
;
_computing_data_collection
;
CrysAlisPro, Agilent Technologies,
Version 1.171.37.34 (release 22-05-2014 CrysAlis171 .NET)
(compiled May 22 2014,16:03:01)
;
_computing_data_reduction
;
CrysAlisPro, Agilent Technologies,
Version 1.171.37.34 (release 22-05-2014 CrysAlis171 .NET)
(compiled May 22 2014,16:03:01)
;
_computing_structure_refinement 'SHELXL-97 (Sheldrick, 2008)'
_computing_structure_solution 'SHELXS-97 (Sheldrick, 2008)'
_diffrn_ambient_environment N~2~
_diffrn_ambient_temperature 123(2)
_diffrn_detector 'CCD plate'
_diffrn_detector_area_resol_mean 4.1818
_diffrn_detector_type TitanS2
_diffrn_measured_fraction_theta_full 0.987
_diffrn_measured_fraction_theta_max 0.942
_diffrn_measurement_device 'four-circle diffractometer'
_diffrn_measurement_device_type 'SuperNova, TitanS2'
_diffrn_measurement_method '\w scans'
_diffrn_radiation_monochromator mirror
_diffrn_radiation_probe x-ray
_diffrn_radiation_type CuK\a
_diffrn_radiation_wavelength 1.54178
_diffrn_reflns_av_R_equivalents 0.0485
_diffrn_reflns_av_sigmaI/netI 0.0512
_diffrn_reflns_Laue_measured_fraction_full 0.987
_diffrn_reflns_Laue_measured_fraction_max 0.942
_diffrn_reflns_limit_h_max 13
_diffrn_reflns_limit_h_min -14
_diffrn_reflns_limit_k_max 15
_diffrn_reflns_limit_k_min -13
_diffrn_reflns_limit_l_max 25
_diffrn_reflns_limit_l_min -25
_diffrn_reflns_number 16228
_diffrn_reflns_point_group_measured_fraction_full 0.987
_diffrn_reflns_point_group_measured_fraction_max 0.942
_diffrn_reflns_theta_full 67.500
_diffrn_reflns_theta_max 74.33
_diffrn_reflns_theta_min 4.08
_diffrn_source 'Micro-source X-ray tube'
_diffrn_source_type 'SuperNova X-ray Source'
_exptl_absorpt_coefficient_mu 31.041
_exptl_absorpt_correction_T_max 0.550
_exptl_absorpt_correction_T_min 0.093
_exptl_absorpt_correction_type gaussian
_exptl_absorpt_process_details
;
CrysAlisPro, Agilent Technologies,
Version 1.171.37.34 (release 22-05-2014 CrysAlis171 .NET)
(compiled May 22 2014,16:03:01)
Numerical absorption correction based on gaussian integration over
			a multifaceted crystal model
Empirical absorption correction using spherical harmonics,
 implemented in SCALE3 ABSPACK scaling algorithm.
;
_exptl_crystal_colour orange
_exptl_crystal_density_diffrn 2.291
_exptl_crystal_density_method 'not measured'
_exptl_crystal_description lath
_exptl_crystal_F_000 1742
_exptl_crystal_size_max 0.2442
_exptl_crystal_size_mid 0.0851
_exptl_crystal_size_min 0.0501
_refine_diff_density_max 2.460
_refine_diff_density_min -2.616
_refine_diff_density_rms 0.261
_refine_ls_extinction_method none
_refine_ls_goodness_of_fit_ref 1.011
_refine_ls_hydrogen_treatment constr
_refine_ls_matrix_type full
_refine_ls_number_parameters 534
_refine_ls_number_reflns 10356
_refine_ls_number_restraints 12
_refine_ls_restrained_S_all 1.011
_refine_ls_R_factor_all 0.0613
_refine_ls_R_factor_gt 0.0509
_refine_ls_shift/su_max 0.001
_refine_ls_shift/su_mean 0.000
_refine_ls_structure_factor_coef Fsqd
_refine_ls_weighting_details
;
 w=1/[\s^2^(Fo^2^)+(0.0972P)^2^]
 where P=(Fo^2^+2Fc^2^)/3
;
_refine_ls_weighting_scheme calc
_refine_ls_wR_factor_gt 0.1376
_refine_ls_wR_factor_ref 0.1416
_reflns_number_gt 8315
_reflns_number_total 10356
_reflns_threshold_expression >2sigma(I)
_cod_data_source_file c5dt01230a2.cif
_cod_data_source_block solv
_cod_original_cell_volume 2696.1(3)
_cod_original_formula_sum 'C35.60 H49.50 Cu7 I6 N5.50 O0.40 P3'
_cod_database_code 7702036
_shelxl_version_number 2013-2

loop_
_symmetry_equiv_pos_as_xyz
'x, y, z'
'-x, -y, -z'

loop_
_atom_site_label
_atom_site_type_symbol
_atom_site_fract_x
_atom_site_fract_y
_atom_site_fract_z
_atom_site_U_iso_or_equiv
_atom_site_adp_type
_atom_site_occupancy
_atom_site_site_symmetry_order
_atom_site_calc_flag
_atom_site_refinement_flags_posn
_atom_site_refinement_flags_adp
_atom_site_refinement_flags_occupancy
_atom_site_disorder_assembly
_atom_site_disorder_group
Cu1 Cu 0.52475(10) 0.02693(11) 0.26832(6) 0.0232(3) Uani 1 1 d . . . . .
Cu2 Cu 0.63321(10) 0.06435(12) 0.35884(6) 0.0249(3) Uani 1 1 d . . . . .
Cu3 Cu 0.73617(10) 0.28828(12) 0.21606(7) 0.0262(3) Uani 1 1 d . . . . .
Cu4 Cu 0.60993(11) 0.25367(12) 0.13287(6) 0.0262(3) Uani 1 1 d . . . . .
Cu5 Cu 0.92501(11) -0.15180(13) 0.31280(7) 0.0321(3) Uani 1 1 d . . . . .
Cu6 Cu 0.81949(12) 0.02871(13) 0.20112(7) 0.0311(3) Uani 1 1 d . . . . .
Cu7 Cu 1.11047(11) -0.37654(12) 0.30121(7) 0.0300(3) Uani 1 1 d . . . . .
N1 N 0.3852(6) -0.0162(7) 0.2636(4) 0.0266(15) Uani 1 1 d . . . . .
N2 N 0.6259(7) 0.0697(8) 0.4517(4) 0.0314(17) Uani 1 1 d . . . . .
N3 N 0.7850(7) 0.4208(8) 0.2200(4) 0.0357(19) Uani 1 1 d . . . . .
N4 N 0.5092(7) 0.3438(7) 0.0496(4) 0.0297(17) Uani 1 1 d . . . . .
N5 N 1.0010(7) -0.4559(8) 0.3429(5) 0.045(2) Uani 1 1 d . . . . .
I1 I 0.83693(4) 0.09373(5) 0.31580(3) 0.02419(13) Uani 1 1 d . . . . .
I2 I 0.71300(4) -0.16937(5) 0.34552(3) 0.02459(13) Uani 1 1 d . . . . .
I3 I 0.61454(4) 0.03024(5) 0.15247(3) 0.02562(13) Uani 1 1 d . . . . .
I4 I 0.85592(4) 0.19934(5) 0.11339(3) 0.02788(14) Uani 1 1 d . . . . .
I5 I 0.99388(4) -0.19433(5) 0.19576(3) 0.02594(13) Uani 1 1 d . . . . .
I6 I 1.12708(5) -0.26215(6) 0.39354(3) 0.03652(16) Uani 1 1 d . . . . .
P1 P 0.47586(16) 0.21937(18) 0.28727(10) 0.0198(4) Uani 1 1 d . . . . .
P2 P 0.52836(17) 0.33894(18) 0.22268(10) 0.0205(4) Uani 1 1 d . . . . .
P3 P 0.28495(18) 0.47949(19) 0.27448(11) 0.0234(4) Uani 1 1 d . . . . .
C1 C 0.3337(7) 0.3247(8) 0.3074(4) 0.0209(16) Uani 1 1 d . . . . .
C2 C 0.4027(7) 0.4807(8) 0.2248(4) 0.0230(16) Uani 1 1 d . . . . .
C11 C 0.2526(7) 0.2804(7) 0.3470(4) 0.0213(16) Uani 1 1 d . . . . .
C12 C 0.1696(7) 0.2484(8) 0.3161(4) 0.0239(17) Uani 1 1 d . . . . .
C13 C 0.1014(7) 0.1954(8) 0.3540(4) 0.0268(18) Uani 1 1 d . . . . .
H13A H 0.0476 0.1722 0.3330 0.032 Uiso 1 1 calc R U . . .
C14 C 0.1116(7) 0.1764(8) 0.4221(4) 0.0279(19) Uani 1 1 d . . . . .
C15 C 0.1850(7) 0.2158(8) 0.4513(4) 0.0244(17) Uani 1 1 d . . . . .
H15A H 0.1880 0.2070 0.4975 0.029 Uiso 1 1 calc R U . . .
C16 C 0.2565(6) 0.2691(8) 0.4159(4) 0.0214(16) Uani 1 1 d . . . . .
C17 C 0.1488(8) 0.2759(9) 0.2425(4) 0.0280(18) Uani 1 1 d . . . . .
H17A H 0.0902 0.2459 0.2299 0.042 Uiso 1 1 calc R U . . .
H17B H 0.2287 0.2344 0.2239 0.042 Uiso 1 1 calc R U . . .
H17C H 0.1139 0.3653 0.2259 0.042 Uiso 1 1 calc R U . . .
C18 C 0.3299(8) 0.3164(9) 0.4491(4) 0.0292(19) Uani 1 1 d . . . . .
H18A H 0.3382 0.2844 0.4964 0.044 Uiso 1 1 calc R U . . .
H18B H 0.2867 0.4069 0.4402 0.044 Uiso 1 1 calc R U . . .
H18C H 0.4131 0.2893 0.4327 0.044 Uiso 1 1 calc R U . . .
C19 C 0.0435(9) 0.1110(10) 0.4611(5) 0.035(2) Uani 1 1 d . . . . .
H19A H 0.0671 0.0965 0.5078 0.053 Uiso 1 1 calc R U . . .
H19B H 0.0663 0.0317 0.4483 0.053 Uiso 1 1 calc R U . . .
H19C H -0.0470 0.1623 0.4524 0.053 Uiso 1 1 calc R U . . .
C21 C 0.3955(7) 0.5970(8) 0.1834(4) 0.0248(17) Uani 1 1 d . . . . .
C22 C 0.3265(7) 0.6426(8) 0.1216(4) 0.0274(18) Uani 1 1 d . . . . .
C23 C 0.3288(9) 0.7477(9) 0.0819(5) 0.036(2) Uani 1 1 d . . . . .
H23A H 0.2828 0.7801 0.0403 0.044 Uiso 1 1 calc R U . . .
C24 C 0.3963(10) 0.8061(8) 0.1016(5) 0.039(2) Uani 1 1 d . . . . .
C25 C 0.4556(10) 0.7631(9) 0.1633(5) 0.038(2) Uani 1 1 d . . . . .
H25A H 0.4985 0.8045 0.1778 0.045 Uiso 1 1 calc R U . . .
C26 C 0.4555(8) 0.6604(8) 0.2059(4) 0.0270(18) Uani 1 1 d . . . . .
C27 C 0.2529(8) 0.5846(10) 0.0981(5) 0.034(2) Uani 1 1 d . . . . .
H27A H 0.3054 0.4955 0.1036 0.051 Uiso 1 1 calc R U . . .
H27B H 0.2251 0.6206 0.0518 0.051 Uiso 1 1 calc R U . . .
H27C H 0.1799 0.5996 0.1235 0.051 Uiso 1 1 calc R U . . .
C28 C 0.5127(9) 0.6245(9) 0.2747(5) 0.033(2) Uani 1 1 d . . . . .
H28A H 0.5698 0.5360 0.2848 0.049 Uiso 1 1 calc R U . . .
H28B H 0.4465 0.6423 0.3050 0.049 Uiso 1 1 calc R U . . .
H28C H 0.5592 0.6717 0.2794 0.049 Uiso 1 1 calc R U . . .
C29 C 0.4071(17) 0.9124(11) 0.0549(7) 0.070(5) Uani 1 1 d . . . . .
H29A H 0.3777 0.9847 0.0752 0.105 Uiso 0.5 1 calc R U P . .
H29B H 0.3558 0.9333 0.0141 0.105 Uiso 0.5 1 calc R U P . .
H29C H 0.4947 0.8874 0.0456 0.105 Uiso 0.5 1 calc R U P . .
H29D H 0.4410 0.8855 0.0147 0.105 Uiso 0.5 1 calc R U P . .
H29E H 0.4630 0.9370 0.0759 0.105 Uiso 0.5 1 calc R U P . .
H29F H 0.3241 0.9829 0.0443 0.105 Uiso 0.5 1 calc R U P . .
C31 C 0.8002(9) 0.5071(9) 0.2115(5) 0.035(2) Uani 1 1 d . . . . .
C32 C 0.8235(13) 0.6195(13) 0.1995(7) 0.059(3) Uani 1 1 d . . . . .
H32A H 0.9075 0.5974 0.2183 0.089 Uiso 1 1 calc R U . . .
H32B H 0.7611 0.6832 0.2199 0.089 Uiso 1 1 calc R U . . .
H32C H 0.8173 0.6513 0.1523 0.089 Uiso 1 1 calc R U . . .
C41 C 0.4427(7) 0.3868(8) 0.0027(4) 0.0249(17) Uani 1 1 d . . . . .
C42 C 0.3601(9) 0.4403(9) -0.0551(5) 0.038(2) Uani 1 1 d . . . . .
H42A H 0.2960 0.4103 -0.0516 0.057 Uiso 0.5 1 calc R U P . .
H42B H 0.4074 0.4169 -0.0930 0.057 Uiso 0.5 1 calc R U P . .
H42C H 0.3198 0.5304 -0.0606 0.057 Uiso 0.5 1 calc R U P . .
H42D H 0.3862 0.4948 -0.0852 0.057 Uiso 0.5 1 calc R U P . .
H42E H 0.2747 0.4882 -0.0439 0.057 Uiso 0.5 1 calc R U P . .
H42F H 0.3623 0.3747 -0.0762 0.057 Uiso 0.5 1 calc R U P . .
C51 C 0.9487(10) -0.4875(10) 0.3801(8) 0.070(5) Uani 1 1 d . . . . .
C52B C 0.893(3) -0.522(3) 0.4434(15) 0.047(8) Uani 0.45 1 d . U P A 1
H52A H 0.9079 -0.4827 0.4771 0.070 Uiso 0.45 1 calc R U P A 1
H52B H 0.9332 -0.6115 0.4586 0.070 Uiso 0.45 1 calc R U P A 1
H52C H 0.8029 -0.4922 0.4346 0.070 Uiso 0.45 1 calc R U P A 1
C52A C 0.865(2) -0.535(3) 0.4124(18) 0.068(9) Uani 0.55 1 d . U P A 2
H52D H 0.9041 -0.6255 0.4185 0.102 Uiso 0.55 1 calc R U P A 2
H52E H 0.7857 -0.5003 0.3852 0.102 Uiso 0.55 1 calc R U P A 2
H52F H 0.8483 -0.5118 0.4551 0.102 Uiso 0.55 1 calc R U P A 2
C61 C 0.2992(8) -0.0323(9) 0.2519(5) 0.0298(19) Uani 1 1 d . . . . .
C62 C 0.1931(10) -0.0550(11) 0.2394(6) 0.046(3) Uani 1 1 d . . . . .
H62A H 0.1956 -0.0749 0.1960 0.070 Uiso 1 1 calc R U . . .
H62B H 0.1155 0.0189 0.2412 0.070 Uiso 1 1 calc R U . . .
H62C H 0.1965 -0.1245 0.2726 0.070 Uiso 1 1 calc R U . . .
C71 C 0.6228(8) 0.0776(9) 0.5051(5) 0.032(2) Uani 1 1 d . . . . .
C72 C 0.6200(10) 0.0888(12) 0.5729(5) 0.049(3) Uani 1 1 d . . . . .
H72A H 0.6638 0.1374 0.5801 0.073 Uiso 1 1 calc R U . . .
H72B H 0.6614 0.0064 0.6010 0.073 Uiso 1 1 calc R U . . .
H72C H 0.5329 0.1304 0.5834 0.073 Uiso 1 1 calc R U . . .
N1A N 1.192(3) 0.247(3) -0.0376(17) 0.086(9) Uiso 0.5 1 d . . P B 1
C1A C 1.151(3) 0.179(3) -0.0277(14) 0.059(6) Uiso 0.5 1 d . . P B 1
C2A C 1.099(3) 0.092(3) -0.0170(15) 0.065(7) Uiso 0.5 1 d . . P B 1
H2A1 H 1.0262 0.1210 -0.0483 0.097 Uiso 0.5 1 calc R U P B 1
H2A2 H 1.0731 0.0843 0.0276 0.097 Uiso 0.5 1 calc R U P B 1
H2A3 H 1.1624 0.0115 -0.0232 0.097 Uiso 0.5 1 calc R U P B 1
O1S O 0.110(3) 0.384(3) -0.0365(15) 0.084(8) Uiso 0.4 1 d . . P C -2
C11S C 0.174(4) 0.246(4) -0.003(2) 0.074(11) Uiso 0.4 1 d . . P C -2
H11A H 0.1198 0.2253 0.0279 0.089 Uiso 0.4 1 calc R U P C -2
H11B H 0.1941 0.1933 -0.0361 0.089 Uiso 0.4 1 calc R U P C -2
C12S C 0.271(3) 0.233(3) 0.0256(17) 0.059(8) Uiso 0.4 1 d . . P C -2
H12A H 0.3186 0.1459 0.0473 0.088 Uiso 0.4 1 calc R U P C -2
H12B H 0.2484 0.2847 0.0584 0.088 Uiso 0.4 1 calc R U P C -2
H12C H 0.3211 0.2569 -0.0059 0.088 Uiso 0.4 1 calc R U P C -2
C13S C 0.039(4) 0.439(4) 0.069(2) 0.081(8) Uiso 0.4 1 d . . P C -2
H13B H -0.0431 0.4911 0.0824 0.122 Uiso 0.4 1 calc R U P C -2
H13C H 0.0977 0.4725 0.0762 0.122 Uiso 0.4 1 calc R U P C -2
H13D H 0.0699 0.3547 0.0940 0.122 Uiso 0.4 1 calc R U P C -2
C14S C 0.027(5) 0.439(4) 0.001(2) 0.081(8) Uiso 0.4 1 d . . P C -2
H14A H -0.0385 0.4121 -0.0035 0.097 Uiso 0.4 1 calc R U P C -2
H14B H -0.0101 0.5277 -0.0211 0.097 Uiso 0.4 1 calc R U P C -2
C1S C 0.350(6) -0.346(6) 0.581(3) 0.078(7) Uiso 0.5 1 d . . P D -1
H1SA H 0.2597 -0.3165 0.5854 0.117 Uiso 0.5 1 calc R U P D -1
H1SB H 0.3640 -0.2834 0.5503 0.117 Uiso 0.5 1 calc R U P D -1
H1SC H 0.3937 -0.3635 0.6233 0.117 Uiso 0.5 1 calc R U P D -1
C2S C 0.394(2) -0.454(2) 0.5563(12) 0.048(5) Uiso 0.5 1 d . . P D -1
H2SA H 0.3257 -0.4665 0.5377 0.058 Uiso 0.5 1 calc R U P D -1
H2SB H 0.4481 -0.5278 0.5894 0.058 Uiso 0.5 1 calc R U P D -1
C3S C 0.475(4) -0.414(4) 0.499(2) 0.098(12) Uiso 0.5 1 d . . P D -1
H3SA H 0.4211 -0.3322 0.4710 0.117 Uiso 0.5 1 calc R U P D -1
H3SB H 0.5469 -0.4091 0.5190 0.117 Uiso 0.5 1 calc R U P D -1
C4S C 0.515(2) -0.500(3) 0.4627(13) 0.053(6) Uiso 0.5 1 d . . P D -1
H4SA H 0.5378 -0.4581 0.4231 0.063 Uiso 0.5 1 calc R U P D -1
H4SB H 0.4363 -0.5004 0.4488 0.063 Uiso 0.5 1 calc R U P D -1
C5S C 0.601(2) -0.623(2) 0.4660(11) 0.044(5) Uiso 0.5 1 d . . P D -1
H5SA H 0.6709 -0.6452 0.4985 0.053 Uiso 0.5 1 calc R U P D -1
H5SB H 0.5594 -0.6764 0.4810 0.053 Uiso 0.5 1 calc R U P D -1
C6S C 0.647(6) -0.644(6) 0.406(3) 0.078(7) Uiso 0.5 1 d . . P D -1
H6SA H 0.7046 -0.7315 0.4107 0.117 Uiso 0.5 1 calc R U P D -1
H6SB H 0.6920 -0.5940 0.3925 0.117 Uiso 0.5 1 calc R U P D -1
H6SC H 0.5778 -0.6206 0.3739 0.117 Uiso 0.5 1 calc R U P D -1

loop_
_atom_site_aniso_label
_atom_site_aniso_U_11
_atom_site_aniso_U_22
_atom_site_aniso_U_33
_atom_site_aniso_U_23
_atom_site_aniso_U_13
_atom_site_aniso_U_12
Cu1 0.0167(5) 0.0177(6) 0.0332(7) -0.0079(5) 0.0088(5) -0.0048(4)
Cu2 0.0188(5) 0.0197(6) 0.0291(6) -0.0053(5) 0.0059(5) -0.0022(5)
Cu3 0.0168(5) 0.0209(6) 0.0398(7) -0.0069(5) 0.0084(5) -0.0072(5)
Cu4 0.0212(5) 0.0231(7) 0.0279(6) -0.0055(5) 0.0075(5) -0.0040(5)
Cu5 0.0214(6) 0.0237(7) 0.0412(8) -0.0060(6) 0.0092(5) -0.0015(5)
Cu6 0.0245(6) 0.0220(7) 0.0400(8) -0.0043(6) 0.0085(5) -0.0053(5)
Cu7 0.0198(5) 0.0171(6) 0.0440(8) -0.0072(6) 0.0140(5) 0.0003(5)
N1 0.019(3) 0.024(4) 0.034(4) -0.004(3) 0.006(3) -0.008(3)
N2 0.023(3) 0.029(4) 0.028(4) -0.002(3) 0.006(3) 0.000(3)
N3 0.029(4) 0.032(5) 0.047(5) -0.010(4) 0.010(3) -0.013(3)
N4 0.031(4) 0.020(4) 0.029(4) -0.007(3) 0.009(3) -0.003(3)
N5 0.025(4) 0.015(4) 0.078(7) 0.005(4) 0.020(4) 0.001(3)
I1 0.0150(2) 0.0197(3) 0.0332(3) -0.0051(2) 0.00500(18) -0.00374(18)
I2 0.0177(2) 0.0146(3) 0.0329(3) -0.0024(2) 0.00860(19) -0.00066(19)
I3 0.0221(2) 0.0212(3) 0.0298(3) -0.0074(2) 0.00904(19) -0.0056(2)
I4 0.0197(2) 0.0217(3) 0.0360(3) -0.0046(2) 0.0141(2) -0.0044(2)
I5 0.0190(2) 0.0169(3) 0.0365(3) -0.0057(2) 0.0090(2) -0.00309(19)
I6 0.0274(3) 0.0300(3) 0.0372(3) -0.0078(3) 0.0029(2) 0.0011(2)
P1 0.0130(8) 0.0136(9) 0.0274(10) -0.0043(8) 0.0087(7) -0.0013(7)
P2 0.0156(8) 0.0129(9) 0.0277(10) -0.0040(8) 0.0091(7) -0.0020(7)
P3 0.0164(8) 0.0152(10) 0.0311(11) -0.0038(8) 0.0107(8) -0.0009(7)
C1 0.014(3) 0.019(4) 0.024(4) -0.006(3) 0.009(3) -0.002(3)
C2 0.021(3) 0.015(4) 0.028(4) -0.006(3) 0.009(3) -0.003(3)
C11 0.014(3) 0.015(4) 0.026(4) -0.003(3) 0.006(3) 0.000(3)
C12 0.016(3) 0.019(4) 0.033(5) -0.008(4) 0.008(3) -0.003(3)
C13 0.018(3) 0.027(5) 0.038(5) -0.010(4) 0.010(3) -0.010(3)
C14 0.020(4) 0.026(5) 0.035(5) 0.002(4) 0.012(3) -0.010(3)
C15 0.020(3) 0.020(4) 0.029(4) -0.003(3) 0.009(3) -0.006(3)
C16 0.010(3) 0.021(4) 0.030(4) -0.008(3) 0.007(3) -0.003(3)
C17 0.022(4) 0.025(5) 0.033(5) -0.007(4) 0.005(3) -0.006(3)
C18 0.025(4) 0.032(5) 0.030(5) -0.014(4) 0.005(3) -0.009(4)
C19 0.040(5) 0.038(6) 0.038(5) -0.008(4) 0.022(4) -0.027(5)
C21 0.019(3) 0.018(4) 0.027(4) -0.005(3) 0.011(3) 0.001(3)
C22 0.020(3) 0.019(4) 0.035(5) -0.008(4) 0.010(3) -0.001(3)
C23 0.033(4) 0.028(5) 0.029(5) -0.002(4) 0.012(4) 0.002(4)
C24 0.054(6) 0.009(4) 0.039(5) -0.002(4) 0.016(5) -0.003(4)
C25 0.051(6) 0.018(5) 0.046(6) -0.012(4) 0.021(5) -0.015(4)
C26 0.031(4) 0.017(4) 0.030(4) -0.008(3) 0.014(3) -0.007(3)
C27 0.024(4) 0.035(5) 0.029(5) -0.007(4) 0.005(3) 0.001(4)
C28 0.042(5) 0.022(5) 0.039(5) -0.010(4) 0.017(4) -0.018(4)
C29 0.116(12) 0.022(6) 0.064(8) -0.001(6) 0.031(8) -0.028(7)
C31 0.038(5) 0.026(5) 0.051(6) -0.013(4) 0.012(4) -0.020(4)
C32 0.074(8) 0.048(8) 0.082(9) -0.017(7) 0.015(7) -0.049(7)
C41 0.022(4) 0.021(4) 0.028(5) -0.005(4) 0.008(3) -0.007(3)
C42 0.032(4) 0.023(5) 0.039(5) -0.006(4) -0.004(4) 0.006(4)
C51 0.035(5) 0.017(5) 0.128(13) 0.010(6) 0.046(7) 0.005(4)
C52B 0.037(14) 0.030(13) 0.046(15) 0.018(11) 0.017(12) -0.002(10)
C52A 0.030(11) 0.044(14) 0.10(2) 0.028(15) 0.014(13) -0.005(10)
C61 0.027(4) 0.028(5) 0.035(5) -0.011(4) 0.010(4) -0.011(4)
C62 0.034(5) 0.045(7) 0.061(7) -0.005(6) 0.002(5) -0.021(5)
C71 0.021(4) 0.025(5) 0.035(5) -0.004(4) 0.008(3) 0.001(3)
C72 0.039(5) 0.050(7) 0.032(5) -0.012(5) 0.010(4) 0.004(5)

loop_
_atom_type_symbol
_atom_type_description
_atom_type_scat_dispersion_real
_atom_type_scat_dispersion_imag
_atom_type_scat_source
C C 0.0181 0.0091 'International Tables Vol C Tables 4.2.6.8 and 6.1.1.4'
H H 0.0000 0.0000 'International Tables Vol C Tables 4.2.6.8 and 6.1.1.4'
N N 0.0311 0.0180 'International Tables Vol C Tables 4.2.6.8 and 6.1.1.4'
O O 0.0492 0.0322 'International Tables Vol C Tables 4.2.6.8 and 6.1.1.4'
P P 0.2955 0.4335 'International Tables Vol C Tables 4.2.6.8 and 6.1.1.4'
Cu Cu -1.9646 0.5888 'International Tables Vol C Tables 4.2.6.8 and 6.1.1.4'
I I -0.3257 6.8362 'International Tables Vol C Tables 4.2.6.8 and 6.1.1.4'

loop_
_exptl_crystal_face_index_h
_exptl_crystal_face_index_k
_exptl_crystal_face_index_l
_exptl_crystal_face_perp_dist
_exptl_oxdiff_crystal_face_indexfrac_h
_exptl_oxdiff_crystal_face_indexfrac_k
_exptl_oxdiff_crystal_face_indexfrac_l
_exptl_oxdiff_crystal_face_x
_exptl_oxdiff_crystal_face_y
_exptl_oxdiff_crystal_face_z
8 3 2 0.0251 8.0002 2.9997 1.9982 0.0933 1.0052 -0.2842
-8 -3 -2 0.0251 -8.0002 -2.9997 -1.9982 -0.0933 -1.0052 0.2842
3 7 8 0.0435 3.0002 6.9998 7.9987 0.6572 0.4894 0.5341
7 0 1 0.0273 7.0001 -0.0002 0.9986 -0.0192 0.8249 -0.5965
-7 0 -1 0.0273 -7.0001 0.0002 -0.9986 0.0192 -0.8249 0.5965
5 0 8 0.0852 5.0001 -0.0002 7.9988 0.5047 0.5760 -0.6062
4 8 -1 0.0732 4.0001 7.9998 -1.0012 0.0219 0.6451 0.8145
-4 -8 1 0.0732 -4.0001 -7.9998 1.0012 -0.0219 -0.6451 -0.8145
-1 -2 -14 0.0631 -1.0001 -1.9999 -13.9992 -1.0196 -0.1354 0.1486
2 -5 -8 0.0209 1.9999 -5.0000 -7.9998 -0.6856 0.1439 -0.6634
-2 5 9 0.0643 -1.9999 5.0000 8.9998 0.7567 -0.1457 0.6387
1 -7 -6 0.0309 0.9999 -6.9999 -5.9996 -0.5665 -0.0206 -0.9103

loop_
_geom_angle_atom_site_label_1
_geom_angle_atom_site_label_2
_geom_angle_atom_site_label_3
_geom_angle
_geom_angle_site_symmetry_1
_geom_angle_site_symmetry_3
N1 Cu1 P1 116.5(2) . .
N1 Cu1 Cu2 134.2(2) . .
P1 Cu1 Cu2 56.57(7) . .
N1 Cu1 I3 107.5(2) . .
P1 Cu1 I3 103.87(7) . .
Cu2 Cu1 I3 118.19(5) . .
N1 Cu1 I2 106.7(2) . .
P1 Cu1 I2 117.92(7) . .
Cu2 Cu1 I2 61.37(4) . .
I3 Cu1 I2 103.05(4) . .
N2 Cu2 P1 117.9(2) . .
N2 Cu2 Cu1 140.9(3) . .
P1 Cu2 Cu1 56.57(7) . .
N2 Cu2 I2 109.1(3) . .
P1 Cu2 I2 119.26(8) . .
Cu1 Cu2 I2 62.71(4) . .
N2 Cu2 I1 108.6(2) . .
P1 Cu2 I1 101.47(7) . .
Cu1 Cu2 I1 110.34(5) . .
I2 Cu2 I1 97.34(4) . .
N3 Cu3 P2 116.0(2) . .
N3 Cu3 Cu4 134.0(3) . .
P2 Cu3 Cu4 57.42(6) . .
N3 Cu3 I1 114.2(3) . .
P2 Cu3 I1 100.62(7) . .
Cu4 Cu3 I1 111.68(6) . .
N3 Cu3 I4 101.7(2) . .
P2 Cu3 I4 120.84(8) . .
Cu4 Cu3 I4 63.51(4) . .
I1 Cu3 I4 103.30(4) . .
N3 Cu3 Cu6 146.6(2) . .
P2 Cu3 Cu6 97.34(7) . .
Cu4 Cu3 Cu6 63.21(5) . .
I1 Cu3 Cu6 56.79(4) . .
I4 Cu3 Cu6 56.48(4) . .
N4 Cu4 P2 114.9(2) . .
N4 Cu4 Cu3 138.0(3) . .
P2 Cu4 Cu3 56.13(6) . .
N4 Cu4 I3 105.1(2) . .
P2 Cu4 I3 107.53(7) . .
Cu3 Cu4 I3 116.76(6) . .
N4 Cu4 I4 108.3(2) . .
P2 Cu4 I4 117.42(7) . .
Cu3 Cu4 I4 61.37(4) . .
I3 Cu4 I4 102.09(4) . .
N4 Cu4 Cu6 146.1(2) . .
P2 Cu4 Cu6 98.49(7) . .
Cu3 Cu4 Cu6 66.05(5) . .
I3 Cu4 Cu6 56.42(4) . .
I4 Cu4 Cu6 56.83(4) . .
I6 Cu5 I5 107.34(4) . .
I6 Cu5 I2 121.04(6) . .
I5 Cu5 I2 115.09(6) . .
I6 Cu5 Cu7 59.28(4) . .
I5 Cu5 Cu7 60.18(4) . .
I2 Cu5 Cu7 110.89(6) . .
I6 Cu5 I1 104.39(6) . .
I5 Cu5 I1 111.39(5) . .
I2 Cu5 I1 96.36(4) . .
Cu7 Cu5 I1 152.59(6) . .
I6 Cu5 Cu6 141.68(6) . .
I5 Cu5 Cu6 58.50(4) . .
I2 Cu5 Cu6 96.13(5) . .
Cu7 Cu5 Cu6 118.64(6) . .
I1 Cu5 Cu6 58.84(4) . .
I5 Cu6 I3 102.88(5) . .
I5 Cu6 I4 109.64(5) . .
I3 Cu6 I4 104.34(5) . .
I5 Cu6 I1 112.73(5) . .
I3 Cu6 I1 123.91(5) . .
I4 Cu6 I1 102.65(5) . .
I5 Cu6 Cu5 58.57(4) . .
I3 Cu6 Cu5 112.04(6) . .
I4 Cu6 Cu5 143.36(6) . .
I1 Cu6 Cu5 60.27(4) . .
I5 Cu6 Cu4 147.13(7) . .
I3 Cu6 Cu4 57.36(4) . .
I4 Cu6 Cu4 58.67(4) . .
I1 Cu6 Cu4 100.07(5) . .
Cu5 Cu6 Cu4 149.59(6) . .
I5 Cu6 Cu3 152.53(6) . .
I3 Cu6 Cu3 103.67(5) . .
I4 Cu6 Cu3 56.54(4) . .
I1 Cu6 Cu3 55.95(4) . .
Cu5 Cu6 Cu3 116.21(6) . .
Cu4 Cu6 Cu3 50.73(4) . .
N5 Cu7 P3 109.5(2) . 1_645
N5 Cu7 I6 100.6(3) . .
P3 Cu7 I6 118.31(8) 1_645 .
N5 Cu7 I5 113.3(3) . .
P3 Cu7 I5 110.09(8) 1_645 .
I6 Cu7 I5 104.88(5) . .
N5 Cu7 Cu5 88.5(2) . .
P3 Cu7 Cu5 161.88(9) 1_645 .
I6 Cu7 Cu5 58.15(4) . .
I5 Cu7 Cu5 58.24(4) . .
C61 N1 Cu1 170.5(8) . .
C71 N2 Cu2 176.7(9) . .
C31 N3 Cu3 167.3(9) . .
C41 N4 Cu4 171.1(8) . .
C51 N5 Cu7 160.0(14) . .
Cu3 I1 Cu6 67.25(4) . .
Cu3 I1 Cu2 102.52(4) . .
Cu6 I1 Cu2 93.01(4) . .
Cu3 I1 Cu5 128.12(5) . .
Cu6 I1 Cu5 60.89(4) . .
Cu2 I1 Cu5 82.07(4) . .
Cu2 I2 Cu5 83.86(4) . .
Cu2 I2 Cu1 55.91(4) . .
Cu5 I2 Cu1 105.86(4) . .
Cu1 I3 Cu6 91.28(4) . .
Cu1 I3 Cu4 98.69(4) . .
Cu6 I3 Cu4 66.22(4) . .
Cu6 I4 Cu3 66.98(4) . .
Cu6 I4 Cu4 64.50(4) . .
Cu3 I4 Cu4 55.11(4) . .
Cu6 I5 Cu5 62.93(4) . .
Cu6 I5 Cu7 124.48(4) . .
Cu5 I5 Cu7 61.58(4) . .
Cu5 I6 Cu7 62.56(4) . .
C1 P1 P2 100.2(3) . .
C1 P1 Cu1 127.4(3) . .
P2 P1 Cu1 119.57(10) . .
C1 P1 Cu2 126.3(3) . .
P2 P1 Cu2 115.57(10) . .
Cu1 P1 Cu2 66.86(7) . .
C2 P2 P1 100.5(3) . .
C2 P2 Cu3 130.0(3) . .
P1 P2 Cu3 119.05(11) . .
C2 P2 Cu4 129.0(3) . .
P1 P2 Cu4 109.87(11) . .
Cu3 P2 Cu4 66.45(7) . .
C1 P3 C2 103.7(4) . .
C1 P3 Cu7 121.5(2) . 1_465
C2 P3 Cu7 134.8(3) . 1_465
C11 C1 P3 121.7(5) . .
C11 C1 P1 119.9(6) . .
P3 C1 P1 118.2(4) . .
C21 C2 P3 122.1(5) . .
C21 C2 P2 120.6(5) . .
P3 C2 P2 117.3(5) . .
C12 C11 C16 119.0(7) . .
C12 C11 C1 119.9(7) . .
C16 C11 C1 121.1(7) . .
C13 C12 C11 119.9(8) . .
C13 C12 C17 119.2(8) . .
C11 C12 C17 120.8(7) . .
C14 C13 C12 121.0(8) . .
C14 C13 H13A 119.5 . .
C12 C13 H13A 119.5 . .
C15 C14 C13 118.7(7) . .
C15 C14 C19 122.1(8) . .
C13 C14 C19 119.1(8) . .
C14 C15 C16 122.9(8) . .
C14 C15 H15A 118.5 . .
C16 C15 H15A 118.5 . .
C15 C16 C11 118.1(8) . .
C15 C16 C18 121.3(8) . .
C11 C16 C18 120.6(7) . .
C12 C17 H17A 109.5 . .
C12 C17 H17B 109.5 . .
H17A C17 H17B 109.5 . .
C12 C17 H17C 109.5 . .
H17A C17 H17C 109.5 . .
H17B C17 H17C 109.5 . .
C16 C18 H18A 109.5 . .
C16 C18 H18B 109.5 . .
H18A C18 H18B 109.5 . .
C16 C18 H18C 109.5 . .
H18A C18 H18C 109.5 . .
H18B C18 H18C 109.5 . .
C14 C19 H19A 109.5 . .
C14 C19 H19B 109.5 . .
H19A C19 H19B 109.5 . .
C14 C19 H19C 109.5 . .
H19A C19 H19C 109.5 . .
H19B C19 H19C 109.5 . .
C26 C21 C22 120.8(8) . .
C26 C21 C2 120.4(8) . .
C22 C21 C2 118.9(8) . .
C23 C22 C21 117.4(9) . .
C23 C22 C27 119.9(9) . .
C21 C22 C27 122.7(8) . .
C24 C23 C22 122.3(9) . .
C24 C23 H23A 118.9 . .
C22 C23 H23A 118.9 . .
C25 C24 C23 118.2(9) . .
C25 C24 C29 120.7(12) . .
C23 C24 C29 121.1(11) . .
C24 C25 C26 122.5(10) . .
C24 C25 H25A 118.7 . .
C26 C25 H25A 118.7 . .
C25 C26 C21 118.5(9) . .
C25 C26 C28 119.9(9) . .
C21 C26 C28 121.5(8) . .
C22 C27 H27A 109.5 . .
C22 C27 H27B 109.5 . .
H27A C27 H27B 109.5 . .
C22 C27 H27C 109.5 . .
H27A C27 H27C 109.5 . .
H27B C27 H27C 109.5 . .
C26 C28 H28A 109.5 . .
C26 C28 H28B 109.5 . .
H28A C28 H28B 109.5 . .
C26 C28 H28C 109.5 . .
H28A C28 H28C 109.5 . .
H28B C28 H28C 109.5 . .
C24 C29 H29A 109.5 . .
C24 C29 H29B 109.5 . .
H29A C29 H29B 109.5 . .
C24 C29 H29C 109.5 . .
H29A C29 H29C 109.5 . .
H29B C29 H29C 109.5 . .
C24 C29 H29D 109.5 . .
H29A C29 H29D 141.1 . .
H29B C29 H29D 56.3 . .
H29C C29 H29D 56.3 . .
C24 C29 H29E 109.5 . .
H29A C29 H29E 56.3 . .
H29B C29 H29E 141.1 . .
H29C C29 H29E 56.3 . .
H29D C29 H29E 109.5 . .
C24 C29 H29F 109.5 . .
H29A C29 H29F 56.3 . .
H29B C29 H29F 56.3 . .
H29C C29 H29F 141.1 . .
H29D C29 H29F 109.5 . .
H29E C29 H29F 109.5 . .
N3 C31 C32 178.5(11) . .
C31 C32 H32A 109.5 . .
C31 C32 H32B 109.5 . .
H32A C32 H32B 109.5 . .
C31 C32 H32C 109.5 . .
H32A C32 H32C 109.5 . .
H32B C32 H32C 109.5 . .
N4 C41 C42 179.7(11) . .
C41 C42 H42A 109.5 . .
C41 C42 H42B 109.5 . .
H42A C42 H42B 109.5 . .
C41 C42 H42C 109.5 . .
H42A C42 H42C 109.5 . .
H42B C42 H42C 109.5 . .
C41 C42 H42D 109.5 . .
H42A C42 H42D 141.1 . .
H42B C42 H42D 56.3 . .
H42C C42 H42D 56.3 . .
C41 C42 H42E 109.5 . .
H42A C42 H42E 56.3 . .
H42B C42 H42E 141.1 . .
H42C C42 H42E 56.3 . .
H42D C42 H42E 109.5 . .
C41 C42 H42F 109.5 . .
H42A C42 H42F 56.3 . .
H42B C42 H42F 56.3 . .
H42C C42 H42F 141.1 . .
H42D C42 H42F 109.5 . .
H42E C42 H42F 109.5 . .
N5 C51 C52A 163(3) . .
N5 C51 C52B 166(2) . .
C51 C52B H52A 109.5 . .
C51 C52B H52B 109.5 . .
H52A C52B H52B 109.5 . .
C51 C52B H52C 109.5 . .
H52A C52B H52C 109.5 . .
H52B C52B H52C 109.5 . .
C51 C52A H52D 109.5 . .
C51 C52A H52E 109.5 . .
H52D C52A H52E 109.5 . .
C51 C52A H52F 109.5 . .
H52D C52A H52F 109.5 . .
H52E C52A H52F 109.5 . .
N1 C61 C62 178.2(12) . .
C61 C62 H62A 109.5 . .
C61 C62 H62B 109.5 . .
H62A C62 H62B 109.5 . .
C61 C62 H62C 109.5 . .
H62A C62 H62C 109.5 . .
H62B C62 H62C 109.5 . .
N2 C71 C72 179.1(12) . .
C71 C72 H72A 109.5 . .
C71 C72 H72B 109.5 . .
H72A C72 H72B 109.5 . .
C71 C72 H72C 109.5 . .
H72A C72 H72C 109.5 . .
H72B C72 H72C 109.5 . .
N1A C1A C2A 178(4) . .
C1A C2A H2A1 109.5 . .
C1A C2A H2A2 109.5 . .
H2A1 C2A H2A2 109.5 . .
C1A C2A H2A3 109.5 . .
H2A1 C2A H2A3 109.5 . .
H2A2 C2A H2A3 109.5 . .
C14S O1S C11S 107(4) . .
C12S C11S O1S 104(4) . .
C12S C11S H11A 110.9 . .
O1S C11S H11A 110.9 . .
C12S C11S H11B 110.9 . .
O1S C11S H11B 110.9 . .
H11A C11S H11B 109.0 . .
C11S C12S H12A 109.5 . .
C11S C12S H12B 109.5 . .
H12A C12S H12B 109.5 . .
C11S C12S H12C 109.5 . .
H12A C12S H12C 109.5 . .
H12B C12S H12C 109.5 . .
C14S C13S H13B 109.5 . .
C14S C13S H13C 109.5 . .
H13B C13S H13C 109.5 . .
C14S C13S H13D 109.5 . .
H13B C13S H13D 109.5 . .
H13C C13S H13D 109.5 . .
O1S C14S C13S 130(5) . .
O1S C14S H14A 104.7 . .
C13S C14S H14A 104.7 . .
O1S C14S H14B 104.7 . .
C13S C14S H14B 104.7 . .
H14A C14S H14B 105.7 . .
C2S C1S H1SA 109.5 . .
C2S C1S H1SB 109.5 . .
H1SA C1S H1SB 109.5 . .
C2S C1S H1SC 109.5 . .
H1SA C1S H1SC 109.5 . .
H1SB C1S H1SC 109.5 . .
C1S C2S C3S 97(3) . .
C1S C2S H2SA 112.4 . .
C3S C2S H2SA 112.4 . .
C1S C2S H2SB 112.4 . .
C3S C2S H2SB 112.4 . .
H2SA C2S H2SB 110.0 . .
C4S C3S C2S 107(3) . .
C4S C3S H3SA 110.3 . .
C2S C3S H3SA 110.3 . .
C4S C3S H3SB 110.3 . .
C2S C3S H3SB 110.3 . .
H3SA C3S H3SB 108.5 . .
C3S C4S C5S 141(3) . .
C3S C4S H4SA 101.7 . .
C5S C4S H4SA 101.7 . .
C3S C4S H4SB 101.7 . .
C5S C4S H4SB 101.7 . .
H4SA C4S H4SB 104.7 . .
C6S C5S C4S 112(3) . .
C6S C5S H5SA 109.2 . .
C4S C5S H5SA 109.2 . .
C6S C5S H5SB 109.2 . .
C4S C5S H5SB 109.2 . .
H5SA C5S H5SB 107.9 . .
C5S C6S H6SA 109.5 . .
C5S C6S H6SB 109.5 . .
H6SA C6S H6SB 109.5 . .
C5S C6S H6SC 109.5 . .
H6SA C6S H6SC 109.5 . .
H6SB C6S H6SC 109.5 . .

loop_
_geom_bond_atom_site_label_1
_geom_bond_atom_site_label_2
_geom_bond_distance
_geom_bond_site_symmetry_2
Cu1 N1 1.964(7) .
Cu1 P1 2.289(2) .
Cu1 Cu2 2.5225(19) .
Cu1 I3 2.6363(13) .
Cu1 I2 2.7070(14) .
Cu2 N2 1.952(8) .
Cu2 P1 2.289(2) .
Cu2 I2 2.6736(14) .
Cu2 I1 2.7278(13) .
Cu3 N3 1.971(9) .
Cu3 P2 2.285(2) .
Cu3 Cu4 2.5229(19) .
Cu3 I1 2.6760(15) .
Cu3 I4 2.6997(13) .
Cu3 Cu6 2.9783(19) .
Cu4 N4 1.961(8) .
Cu4 P2 2.319(2) .
Cu4 I3 2.6770(15) .
Cu4 I4 2.7529(13) .
Cu4 Cu6 2.9091(19) .
Cu5 I6 2.6174(15) .
Cu5 I5 2.6437(15) .
Cu5 I2 2.7004(14) .
Cu5 Cu7 2.7347(18) .
Cu5 I1 2.7423(15) .
Cu5 Cu6 2.759(2) .
Cu6 I5 2.6417(14) .
Cu6 I3 2.6484(15) .
Cu6 I4 2.6978(15) .
Cu6 I1 2.7022(16) .
Cu7 N5 2.046(8) .
Cu7 P3 2.214(2) 1_645
Cu7 I6 2.6490(16) .
Cu7 I5 2.6977(15) .
N1 C61 1.163(12) .
N2 C71 1.138(12) .
N3 C31 1.136(13) .
N4 C41 1.150(12) .
N5 C51 1.110(14) .
P1 C1 1.731(7) .
P1 P2 2.101(3) .
P2 C2 1.740(8) .
P3 C1 1.726(9) .
P3 C2 1.740(8) .
P3 Cu7 2.214(2) 1_465
C1 C11 1.480(11) .
C2 C21 1.493(12) .
C11 C12 1.416(12) .
C11 C16 1.418(12) .
C12 C13 1.402(11) .
C12 C17 1.509(12) .
C13 C14 1.394(13) .
C13 H13A 0.9500 .
C14 C15 1.367(13) .
C14 C19 1.511(11) .
C15 C16 1.414(11) .
C15 H15A 0.9500 .
C16 C18 1.481(12) .
C17 H17A 0.9800 .
C17 H17B 0.9800 .
C17 H17C 0.9800 .
C18 H18A 0.9800 .
C18 H18B 0.9800 .
C18 H18C 0.9800 .
C19 H19A 0.9800 .
C19 H19B 0.9800 .
C19 H19C 0.9800 .
C21 C26 1.406(13) .
C21 C22 1.416(13) .
C22 C23 1.409(14) .
C22 C27 1.486(14) .
C23 C24 1.400(17) .
C23 H23A 0.9500 .
C24 C25 1.370(16) .
C24 C29 1.529(15) .
C25 C26 1.401(13) .
C25 H25A 0.9500 .
C26 C28 1.498(14) .
C27 H27A 0.9800 .
C27 H27B 0.9800 .
C27 H27C 0.9800 .
C28 H28A 0.9800 .
C28 H28B 0.9800 .
C28 H28C 0.9800 .
C29 H29A 0.9800 .
C29 H29B 0.9800 .
C29 H29C 0.9800 .
C29 H29D 0.9800 .
C29 H29E 0.9800 .
C29 H29F 0.9800 .
C31 C32 1.502(14) .
C32 H32A 0.9800 .
C32 H32B 0.9800 .
C32 H32C 0.9800 .
C41 C42 1.421(13) .
C42 H42A 0.9800 .
C42 H42B 0.9800 .
C42 H42C 0.9800 .
C42 H42D 0.9800 .
C42 H42E 0.9800 .
C42 H42F 0.9800 .
C51 C52A 1.47(3) .
C51 C52B 1.54(3) .
C52B H52A 0.9800 .
C52B H52B 0.9800 .
C52B H52C 0.9800 .
C52A H52D 0.9800 .
C52A H52E 0.9800 .
C52A H52F 0.9800 .
C61 C62 1.446(13) .
C62 H62A 0.9800 .
C62 H62B 0.9800 .
C62 H62C 0.9800 .
C71 C72 1.446(14) .
C72 H72A 0.9800 .
C72 H72B 0.9800 .
C72 H72C 0.9800 .
N1A C1A 1.12(4) .
C1A C2A 1.44(4) .
C2A H2A1 0.9800 .
C2A H2A2 0.9800 .
C2A H2A3 0.9800 .
O1S C14S 1.28(5) .
O1S C11S 1.54(5) .
C11S C12S 1.24(5) .
C11S H11A 0.9900 .
C11S H11B 0.9900 .
C12S H12A 0.9800 .
C12S H12B 0.9800 .
C12S H12C 0.9800 .
C13S C14S 1.43(6) .
C13S H13B 0.9800 .
C13S H13C 0.9800 .
C13S H13D 0.9800 .
C14S H14A 0.9900 .
C14S H14B 0.9900 .
C1S C2S 1.38(7) .
C1S H1SA 0.9800 .
C1S H1SB 0.9800 .
C1S H1SC 0.9800 .
C2S C3S 1.67(5) .
C2S H2SA 0.9900 .
C2S H2SB 0.9900 .
C3S C4S 1.33(5) .
C3S H3SA 0.9900 .
C3S H3SB 0.9900 .
C4S C5S 1.39(4) .
C4S H4SA 0.9900 .
C4S H4SB 0.9900 .
C5S C6S 1.38(6) .
C5S H5SA 0.9900 .
C5S H5SB 0.9900 .
C6S H6SA 0.9800 .
C6S H6SB 0.9800 .
C6S H6SC 0.9800 .
